data_1568935
loop_
_publ_author_name
'Guerrero-Luna, Gabriel'
'Hern\'andez-Linares, Mar\'ia-Guadalupe'
'C\'ardenas Garc\'ia, Maura'
'Bern\`es, Sylvain'

_publ_section_title
;
 (23R,231 S,25S)-231,26-Epoxy-23-ethylfurost-20(22)-en-3\b-ol
;
_journal_coeditor_code BT4138
_journal_issue 4
_journal_name_full IUCrData
_journal_paper_doi 10.1107/S2414314623003449
_journal_volume 8
_journal_year 2023
_chemical_absolute_configuration syn
_chemical_formula_iupac 'C29 H46 O3'
_chemical_formula_moiety 'C29 H46 O3'
_chemical_formula_sum 'C29 H46 O3'
_chemical_formula_weight 442.66
_chemical_name_systematic (23<i>R</i>,23^1^<i>S</i>,25<i>S</i>)-23^1^,26-Epoxy-23-ethylfurost-20(22)-en-3\b-ol
_space_group_crystal_system monoclinic
_space_group_IT_number 4
_space_group_name_Hall 'P 2yb'
_space_group_name_H-M_alt 'P 1 21 1'
_atom_sites_solution_hydrogens mixed
_atom_sites_solution_primary dual
_atom_sites_solution_secondary difmap
_audit_creation_method SHELXL-2018/3
_cell_angle_alpha 90
_cell_angle_beta 101.308(8)
_cell_angle_gamma 90
_cell_formula_units_Z 2
_cell_length_a 6.3829(7)
_cell_length_b 12.6897(8)
_cell_length_c 15.9539(17)
_cell_measurement_reflns_used 7481
_cell_measurement_temperature 153.0(10)
_cell_measurement_theta_max 27.71
_cell_measurement_theta_min 2.41
_cell_volume 1267.1(2)
_computing_cell_refinement
;
X-AREA (Stoe & Cie, 2018)
;
_computing_data_collection
;
X-AREA (Stoe & Cie, 2018)
;
_computing_data_reduction
;
X-AREA (Stoe & Cie, 2018)
;
_computing_molecular_graphics
;
XP in SHELXTL-Plus (Sheldrick, 2008) and Mercury (Macrae <i>et al.</i>,
2020)
;
_computing_publication_material
;
publCif (Westrip, 2010)
;
_computing_structure_refinement
;
SHELXL2018 (Sheldrick, 2015<i>b</i>)
;
_computing_structure_solution
;
SHELXT2018 (Sheldrick, 2015<i>a</i>)
;
_diffrn_ambient_temperature 153.0(10)
_diffrn_detector 'Reverse-biased silicon diode array'
_diffrn_detector_area_resol_mean 5.81
_diffrn_measured_fraction_theta_full 0.999
_diffrn_measured_fraction_theta_max 0.999
_diffrn_measurement_device 'Eulerian four-circle diffractometer'
_diffrn_measurement_device_type 'Stoe Stadivari'
_diffrn_measurement_method '\w scans'
_diffrn_measurement_specimen_support Mitegen
_diffrn_radiation_monochromator 'Graded multilayer mirror'
_diffrn_radiation_probe x-ray
_diffrn_radiation_type AgK\a
_diffrn_radiation_wavelength 0.56083
_diffrn_reflns_av_R_equivalents 0.1024
_diffrn_reflns_av_unetI/netI 0.1483
_diffrn_reflns_limit_h_max 7
_diffrn_reflns_limit_h_min -7
_diffrn_reflns_limit_k_max 15
_diffrn_reflns_limit_k_min -15
_diffrn_reflns_limit_l_max 19
_diffrn_reflns_limit_l_min -19
_diffrn_reflns_number 15499
_diffrn_reflns_theta_full 19.664
_diffrn_reflns_theta_max 20.497
_diffrn_reflns_theta_min 2.414
_diffrn_source 'Sealed X-ray tube'
_diffrn_source_current 0.55
_diffrn_source_power 0.03575
_diffrn_source_voltage 65
_exptl_absorpt_coefficient_mu 0.048
_exptl_absorpt_correction_T_max 1.0000
_exptl_absorpt_correction_T_min 0.5186
_exptl_absorpt_correction_type multi-scan
_exptl_absorpt_process_details
;
(X-AREA; Stoe & Cie, 2018)
;
_exptl_crystal_colour colourless
_exptl_crystal_density_diffrn 1.160
_exptl_crystal_description irregular
_exptl_crystal_F_000 488
_exptl_crystal_size_max 0.238
_exptl_crystal_size_mid 0.160
_exptl_crystal_size_min 0.065
_refine_diff_density_max 0.156
_refine_diff_density_min -0.175
_refine_ls_extinction_coef 0.0100(10)
_refine_ls_extinction_expression Fc^*^=kFc[1+0.001xFc^2^\l^3^/sin(2\q)]^-1/4^
_refine_ls_extinction_method
;
(SHELXL2018; Sheldrick 2015<i>b</i>)
;
_refine_ls_goodness_of_fit_ref 0.702
_refine_ls_hydrogen_treatment mixed
_refine_ls_matrix_type full
_refine_ls_number_constraints 0
_refine_ls_number_parameters 298
_refine_ls_number_reflns 4669
_refine_ls_number_restraints 1
_refine_ls_restrained_S_all 0.702
_refine_ls_R_factor_all 0.1039
_refine_ls_R_factor_gt 0.0425
_refine_ls_shift/su_max 0.000
_refine_ls_shift/su_mean 0.000
_refine_ls_structure_factor_coef Fsqd
_refine_ls_weighting_details 'w=1/[\s^2^(Fo^2^)+(0.0188P)^2^] where P=(Fo^2^+2Fc^2^)/3'
_refine_ls_weighting_scheme calc
_refine_ls_wR_factor_gt 0.0656
_refine_ls_wR_factor_ref 0.0769
_reflns_number_gt 2283
_reflns_number_total 4669
_reflns_threshold_expression 'I > 2\s(I)'
_cod_data_source_file bt4138.cif
_cod_data_source_block I
_cod_original_sg_symbol_H-M 'P 21'
_cod_database_code 1568935
_shelx_estimated_absorpt_t_min 0.989
_shelx_estimated_absorpt_t_max 0.997

loop_
_space_group_symop_operation_xyz
'x, y, z'
'-x, y+1/2, -z'

loop_
_atom_site_type_symbol
_atom_site_label
_atom_site_fract_x
_atom_site_fract_y
_atom_site_fract_z
_atom_site_U_iso_or_equiv
_atom_site_adp_type
_atom_site_calc_flag
_atom_site_occupancy
_atom_site_disorder_assembly
_atom_site_disorder_group
C C1 0.7075(7) 0.3112(3) 0.7615(3) 0.0303(10) Uani d 1 . .
H H1A 0.621334 0.309403 0.806762 0.036 Uiso calc 1 . .
H H1B 0.674723 0.246376 0.726844 0.036 Uiso calc 1 . .
C C2 0.9432(7) 0.3097(3) 0.8037(3) 0.0335(11) Uani d 1 . .
H H2A 0.972593 0.247124 0.841295 0.040 Uiso calc 1 . .
H H2B 1.030808 0.303861 0.759143 0.040 Uiso calc 1 . .
C C3 1.0065(6) 0.4089(3) 0.8563(2) 0.0353(10) Uani d 1 . .
H H3 1.165276 0.410355 0.875704 0.042 Uiso calc 1 . .
O O3 0.9070(5) 0.4036(2) 0.93021(18) 0.0447(8) Uani d 1 . .
H H3A 0.972(8) 0.449(3) 0.967(3) 0.067 Uiso d 1 . .
C C4 0.9355(6) 0.5075(3) 0.8039(2) 0.0313(10) Uani d 1 . .
H H4A 1.024977 0.515500 0.760204 0.038 Uiso calc 1 . .
H H4B 0.961535 0.569582 0.842168 0.038 Uiso calc 1 . .
C C5 0.7003(7) 0.5073(3) 0.7592(2) 0.0304(10) Uani d 1 . .
H H5 0.612950 0.506869 0.804783 0.036 Uiso calc 1 . .
C C6 0.6443(7) 0.6089(3) 0.7069(3) 0.0369(12) Uani d 1 . .
H H6A 0.487038 0.614593 0.689524 0.044 Uiso calc 1 . .
H H6B 0.695409 0.670465 0.743349 0.044 Uiso calc 1 . .
C C7 0.7433(7) 0.6119(3) 0.6272(2) 0.0332(11) Uani d 1 . .
H H7A 0.900717 0.615808 0.644573 0.040 Uiso calc 1 . .
H H7B 0.693851 0.675862 0.593581 0.040 Uiso calc 1 . .
C C8 0.6827(6) 0.5142(3) 0.5712(2) 0.0257(9) Uani d 1 . .
H H8 0.524350 0.514261 0.550355 0.031 Uiso calc 1 . .
C C9 0.7450(6) 0.4127(3) 0.6240(2) 0.0234(9) Uani d 1 . .
H H9 0.902181 0.417847 0.646833 0.028 Uiso calc 1 . .
C C10 0.6379(6) 0.4079(3) 0.7034(2) 0.0255(9) Uani d 1 . .
C C11 0.7125(7) 0.3130(3) 0.5679(3) 0.0287(10) Uani d 1 . .
H H11A 0.775839 0.252065 0.602689 0.034 Uiso calc 1 . .
H H11B 0.557409 0.299583 0.549940 0.034 Uiso calc 1 . .
C C12 0.8121(7) 0.3202(3) 0.4879(2) 0.0283(10) Uani d 1 . .
H H12A 0.969689 0.322403 0.505309 0.034 Uiso calc 1 . .
H H12B 0.773442 0.256685 0.452232 0.034 Uiso calc 1 . .
C C13 0.7352(6) 0.4182(3) 0.4354(2) 0.0229(9) Uani d 1 . .
C C14 0.7897(6) 0.5144(3) 0.4943(2) 0.0235(9) Uani d 1 . .
H H14 0.947049 0.511511 0.517207 0.028 Uiso calc 1 . .
C C15 0.7515(7) 0.6089(3) 0.4321(2) 0.0314(11) Uani d 1 . .
H H15A 0.597790 0.626844 0.416707 0.038 Uiso calc 1 . .
H H15B 0.832343 0.671696 0.457074 0.038 Uiso calc 1 . .
C C16 0.8341(7) 0.5686(3) 0.3548(2) 0.0288(10) Uani d 1 . .
H H16 0.975553 0.601243 0.352721 0.035 Uiso calc 1 . .
O O16 0.6841(4) 0.58617(17) 0.27418(16) 0.0291(7) Uani d 1 . .
C C17 0.8563(6) 0.4468(3) 0.3631(3) 0.0251(10) Uani d 1 . .
H H17 1.010420 0.427022 0.380546 0.030 Uiso calc 1 . .
C C18 0.4938(5) 0.4103(3) 0.3978(2) 0.0277(9) Uani d 1 . .
H H18A 0.466708 0.349055 0.359841 0.042 Uiso calc 1 . .
H H18B 0.446279 0.474441 0.365412 0.042 Uiso calc 1 . .
H H18C 0.415055 0.402417 0.444388 0.042 Uiso calc 1 . .
C C19 0.3914(5) 0.4007(4) 0.6764(3) 0.0373(10) Uani d 1 . .
H H19A 0.339983 0.455995 0.634456 0.056 Uiso calc 1 . .
H H19B 0.326656 0.410169 0.726717 0.056 Uiso calc 1 . .
H H19C 0.351771 0.331534 0.650887 0.056 Uiso calc 1 . .
C C20 0.7720(5) 0.4121(3) 0.2728(2) 0.0246(9) Uani d 1 . .
C C21 0.7993(7) 0.3020(3) 0.2430(3) 0.0340(11) Uani d 1 . .
H H21A 0.720725 0.253044 0.273020 0.051 Uiso calc 1 . .
H H21B 0.951313 0.283437 0.255138 0.051 Uiso calc 1 . .
H H21C 0.743733 0.297329 0.181338 0.051 Uiso calc 1 . .
C C22 0.6775(6) 0.4928(3) 0.2281(2) 0.0261(10) Uani d 1 . .
C C23 0.5667(6) 0.5036(3) 0.1365(2) 0.0268(9) Uani d 1 . .
H H23 0.585841 0.436189 0.106392 0.032 Uiso calc 1 . .
C C24 0.6676(6) 0.5930(3) 0.0927(2) 0.0300(10) Uani d 1 . .
H H24A 0.662424 0.659391 0.124732 0.036 Uiso calc 1 . .
H H24B 0.819359 0.576203 0.093234 0.036 Uiso calc 1 . .
C C25 0.5498(7) 0.6076(3) 0.0008(3) 0.0338(10) Uani d 1 . .
H H25 0.565143 0.541937 -0.032062 0.041 Uiso calc 1 . .
C C26 0.3142(7) 0.6251(3) 0.0011(3) 0.0381(12) Uani d 1 . .
H H26A 0.297184 0.690286 0.033231 0.046 Uiso calc 1 . .
H H26B 0.235255 0.634484 -0.058357 0.046 Uiso calc 1 . .
O O26 0.2251(4) 0.53738(19) 0.03962(17) 0.0344(8) Uani d 1 . .
C C27 0.3263(6) 0.5230(3) 0.1284(2) 0.0276(10) Uani d 1 . .
H H27 0.304525 0.587849 0.161257 0.033 Uiso calc 1 . .
C C28 0.6418(7) 0.6999(3) -0.0415(3) 0.0475(13) Uani d 1 . .
H H28A 0.612316 0.765851 -0.014044 0.071 Uiso calc 1 . .
H H28B 0.575716 0.702249 -0.102335 0.071 Uiso calc 1 . .
H H28C 0.796571 0.690815 -0.035290 0.071 Uiso calc 1 . .
C C29 0.2096(6) 0.4323(3) 0.1596(3) 0.0335(11) Uani d 1 . .
H H29A 0.059098 0.451242 0.155687 0.050 Uiso calc 1 . .
H H29B 0.274301 0.416708 0.219255 0.050 Uiso calc 1 . .
H H29C 0.219447 0.370062 0.124274 0.050 Uiso calc 1 . .

loop_
_atom_site_aniso_label
_atom_site_aniso_U_11
_atom_site_aniso_U_22
_atom_site_aniso_U_33
_atom_site_aniso_U_12
_atom_site_aniso_U_13
_atom_site_aniso_U_23
C1 0.036(3) 0.033(2) 0.022(2) -0.002(2) 0.008(2) 0.004(2)
C2 0.037(3) 0.032(2) 0.033(3) 0.002(2) 0.010(2) 0.007(2)
C3 0.031(2) 0.048(2) 0.027(2) -0.004(2) 0.005(2) 0.007(2)
O3 0.050(2) 0.0554(19) 0.0292(19) -0.0094(18) 0.0075(16) -0.0026(17)
C4 0.033(3) 0.035(2) 0.024(2) -0.004(2) 0.001(2) -0.002(2)
C5 0.031(3) 0.032(2) 0.028(2) 0.002(2) 0.007(2) 0.000(2)
C6 0.042(3) 0.032(2) 0.035(3) 0.008(2) 0.004(2) -0.006(2)
C7 0.045(3) 0.0236(19) 0.029(3) 0.005(2) 0.002(2) 0.0007(19)
C8 0.025(2) 0.0226(19) 0.026(2) 0.000(2) -0.0029(19) -0.003(2)
C9 0.022(2) 0.0236(17) 0.025(2) 0.004(2) 0.0046(18) 0.001(2)
C10 0.020(2) 0.031(2) 0.024(2) 0.002(2) 0.0025(19) 0.001(2)
C11 0.033(3) 0.022(2) 0.030(2) 0.0007(19) 0.004(2) 0.002(2)
C12 0.030(3) 0.026(2) 0.029(3) 0.0032(18) 0.007(2) 0.0023(19)
C13 0.023(2) 0.0224(18) 0.024(2) 0.002(2) 0.0064(18) 0.0032(19)
C14 0.022(2) 0.0216(18) 0.025(2) -0.0012(19) 0.0010(19) 0.004(2)
C15 0.040(3) 0.0238(19) 0.029(3) -0.004(2) 0.001(2) 0.0005(19)
C16 0.030(3) 0.026(2) 0.027(2) -0.0041(18) -0.003(2) 0.0039(19)
O16 0.0371(18) 0.0245(14) 0.0235(16) 0.0008(13) 0.0006(14) 0.0011(12)
C17 0.015(2) 0.028(2) 0.032(3) 0.0028(16) 0.004(2) 0.0017(18)
C18 0.028(2) 0.0282(18) 0.026(2) 0.000(2) 0.0025(18) -0.001(2)
C19 0.025(2) 0.049(2) 0.039(3) 0.001(2) 0.009(2) -0.004(2)
C20 0.022(2) 0.0290(19) 0.025(2) -0.001(2) 0.0094(18) 0.001(2)
C21 0.042(3) 0.031(2) 0.031(3) 0.004(2) 0.010(2) 0.003(2)
C22 0.024(2) 0.029(2) 0.027(2) -0.0041(19) 0.008(2) -0.0045(19)
C23 0.028(2) 0.0256(19) 0.026(2) 0.000(2) 0.0030(19) 0.000(2)
C24 0.030(3) 0.033(2) 0.027(2) -0.0035(19) 0.006(2) 0.0073(19)
C25 0.037(3) 0.035(2) 0.028(2) -0.005(2) 0.003(2) 0.006(2)
C26 0.037(3) 0.043(2) 0.030(3) 0.001(2) -0.005(2) 0.009(2)
O26 0.0336(18) 0.0410(17) 0.0252(17) -0.0081(14) -0.0027(14) 0.0052(13)
C27 0.025(2) 0.034(2) 0.022(2) 0.0020(19) 0.0002(19) -0.0017(19)
C28 0.050(4) 0.056(3) 0.036(3) -0.006(3) 0.008(3) 0.014(2)
C29 0.030(3) 0.043(3) 0.029(2) -0.002(2) 0.010(2) 0.003(2)

loop_
_atom_type_symbol
_atom_type_description
_atom_type_scat_dispersion_real
_atom_type_scat_dispersion_imag
_atom_type_scat_source
C C 0.0013 0.0009 'International Tables Vol C Tables 4.2.6.8 and 6.1.1.4'
H H 0.0000 0.0000 'International Tables Vol C Tables 4.2.6.8 and 6.1.1.4'
O O 0.0058 0.0036 'International Tables Vol C Tables 4.2.6.8 and 6.1.1.4'

loop_
_geom_angle_atom_site_label_1
_geom_angle_atom_site_label_2
_geom_angle_atom_site_label_3
_geom_angle_site_symmetry_1
_geom_angle_site_symmetry_3
_geom_angle
_geom_angle_publ_flag
C2 C1 C10 . . 114.6(3) ?
C2 C1 H1A . . 108.6 ?
C10 C1 H1A . . 108.6 ?
C2 C1 H1B . . 108.6 ?
C10 C1 H1B . . 108.6 ?
H1A C1 H1B . . 107.6 ?
C3 C2 C1 . . 111.4(3) ?
C3 C2 H2A . . 109.3 ?
C1 C2 H2A . . 109.3 ?
C3 C2 H2B . . 109.3 ?
C1 C2 H2B . . 109.3 ?
H2A C2 H2B . . 108.0 ?
O3 C3 C2 . . 107.4(3) ?
O3 C3 C4 . . 110.7(3) ?
C2 C3 C4 . . 111.0(3) ?
O3 C3 H3 . . 109.2 ?
C2 C3 H3 . . 109.2 ?
C4 C3 H3 . . 109.2 ?
C3 O3 H3A . . 107(3) ?
C3 C4 C5 . . 114.5(3) ?
C3 C4 H4A . . 108.6 ?
C5 C4 H4A . . 108.6 ?
C3 C4 H4B . . 108.6 ?
C5 C4 H4B . . 108.6 ?
H4A C4 H4B . . 107.6 ?
C4 C5 C6 . . 110.7(3) ?
C4 C5 C10 . . 112.8(3) ?
C6 C5 C10 . . 111.4(3) ?
C4 C5 H5 . . 107.2 ?
C6 C5 H5 . . 107.2 ?
C10 C5 H5 . . 107.2 ?
C7 C6 C5 . . 112.4(3) ?
C7 C6 H6A . . 109.1 ?
C5 C6 H6A . . 109.1 ?
C7 C6 H6B . . 109.1 ?
C5 C6 H6B . . 109.1 ?
H6A C6 H6B . . 107.9 ?
C6 C7 C8 . . 111.5(3) ?
C6 C7 H7A . . 109.3 ?
C8 C7 H7A . . 109.3 ?
C6 C7 H7B . . 109.3 ?
C8 C7 H7B . . 109.3 ?
H7A C7 H7B . . 108.0 ?
C14 C8 C7 . . 111.6(3) ?
C14 C8 C9 . . 109.5(3) ?
C7 C8 C9 . . 110.3(3) ?
C14 C8 H8 . . 108.5 ?
C7 C8 H8 . . 108.5 ?
C9 C8 H8 . . 108.5 ?
C11 C9 C8 . . 112.1(3) ?
C11 C9 C10 . . 114.2(3) ?
C8 C9 C10 . . 111.6(3) ?
C11 C9 H9 . . 106.0 ?
C8 C9 H9 . . 106.0 ?
C10 C9 H9 . . 106.0 ?
C19 C10 C5 . . 109.9(3) ?
C19 C10 C1 . . 106.0(3) ?
C5 C10 C1 . . 106.8(3) ?
C19 C10 C9 . . 111.2(3) ?
C5 C10 C9 . . 109.4(3) ?
C1 C10 C9 . . 113.5(3) ?
C12 C11 C9 . . 113.7(3) ?
C12 C11 H11A . . 108.8 ?
C9 C11 H11A . . 108.8 ?
C12 C11 H11B . . 108.8 ?
C9 C11 H11B . . 108.8 ?
H11A C11 H11B . . 107.7 ?
C13 C12 C11 . . 111.3(3) ?
C13 C12 H12A . . 109.4 ?
C11 C12 H12A . . 109.4 ?
C13 C12 H12B . . 109.4 ?
C11 C12 H12B . . 109.4 ?
H12A C12 H12B . . 108.0 ?
C12 C13 C14 . . 107.6(3) ?
C12 C13 C18 . . 110.5(3) ?
C14 C13 C18 . . 112.2(3) ?
C12 C13 C17 . . 116.4(3) ?
C14 C13 C17 . . 100.5(3) ?
C18 C13 C17 . . 109.3(3) ?
C8 C14 C13 . . 114.1(3) ?
C8 C14 C15 . . 118.8(3) ?
C13 C14 C15 . . 103.6(3) ?
C8 C14 H14 . . 106.5 ?
C13 C14 H14 . . 106.5 ?
C15 C14 H14 . . 106.5 ?
C16 C15 C14 . . 102.9(3) ?
C16 C15 H15A . . 111.2 ?
C14 C15 H15A . . 111.2 ?
C16 C15 H15B . . 111.2 ?
C14 C15 H15B . . 111.2 ?
H15A C15 H15B . . 109.1 ?
O16 C16 C15 . . 113.0(3) ?
O16 C16 C17 . . 105.0(3) ?
C15 C16 C17 . . 107.8(3) ?
O16 C16 H16 . . 110.3 ?
C15 C16 H16 . . 110.3 ?
C17 C16 H16 . . 110.3 ?
C22 O16 C16 . . 106.4(3) ?
C20 C17 C13 . . 120.5(3) ?
C20 C17 C16 . . 101.5(3) ?
C13 C17 C16 . . 104.2(3) ?
C20 C17 H17 . . 109.9 ?
C13 C17 H17 . . 109.9 ?
C16 C17 H17 . . 109.9 ?
C13 C18 H18A . . 109.5 ?
C13 C18 H18B . . 109.5 ?
H18A C18 H18B . . 109.5 ?
C13 C18 H18C . . 109.5 ?
H18A C18 H18C . . 109.5 ?
H18B C18 H18C . . 109.5 ?
C10 C19 H19A . . 109.5 ?
C10 C19 H19B . . 109.5 ?
H19A C19 H19B . . 109.5 ?
C10 C19 H19C . . 109.5 ?
H19A C19 H19C . . 109.5 ?
H19B C19 H19C . . 109.5 ?
C22 C20 C21 . . 128.3(4) ?
C22 C20 C17 . . 109.3(3) ?
C21 C20 C17 . . 122.4(3) ?
C20 C21 H21A . . 109.5 ?
C20 C21 H21B . . 109.5 ?
H21A C21 H21B . . 109.5 ?
C20 C21 H21C . . 109.5 ?
H21A C21 H21C . . 109.5 ?
H21B C21 H21C . . 109.5 ?
C20 C22 O16 . . 114.2(3) ?
C20 C22 C23 . . 132.4(4) ?
O16 C22 C23 . . 113.4(3) ?
C22 C23 C27 . . 111.7(3) ?
C22 C23 C24 . . 110.6(3) ?
C27 C23 C24 . . 110.2(3) ?
C22 C23 H23 . . 108.1 ?
C27 C23 H23 . . 108.1 ?
C24 C23 H23 . . 108.1 ?
C25 C24 C23 . . 110.9(3) ?
C25 C24 H24A . . 109.5 ?
C23 C24 H24A . . 109.5 ?
C25 C24 H24B . . 109.5 ?
C23 C24 H24B . . 109.5 ?
H24A C24 H24B . . 108.1 ?
C26 C25 C24 . . 108.5(3) ?
C26 C25 C28 . . 110.9(3) ?
C24 C25 C28 . . 111.1(3) ?
C26 C25 H25 . . 108.8 ?
C24 C25 H25 . . 108.8 ?
C28 C25 H25 . . 108.8 ?
O26 C26 C25 . . 111.2(3) ?
O26 C26 H26A . . 109.4 ?
C25 C26 H26A . . 109.4 ?
O26 C26 H26B . . 109.4 ?
C25 C26 H26B . . 109.4 ?
H26A C26 H26B . . 108.0 ?
C26 O26 C27 . . 112.1(3) ?
O26 C27 C29 . . 105.4(3) ?
O26 C27 C23 . . 110.4(3) ?
C29 C27 C23 . . 113.6(3) ?
O26 C27 H27 . . 109.1 ?
C29 C27 H27 . . 109.1 ?
C23 C27 H27 . . 109.1 ?
C25 C28 H28A . . 109.5 ?
C25 C28 H28B . . 109.5 ?
H28A C28 H28B . . 109.5 ?
C25 C28 H28C . . 109.5 ?
H28A C28 H28C . . 109.5 ?
H28B C28 H28C . . 109.5 ?
C27 C29 H29A . . 109.5 ?
C27 C29 H29B . . 109.5 ?
H29A C29 H29B . . 109.5 ?
C27 C29 H29C . . 109.5 ?
H29A C29 H29C . . 109.5 ?
H29B C29 H29C . . 109.5 ?

loop_
_geom_bond_atom_site_label_1
_geom_bond_atom_site_label_2
_geom_bond_site_symmetry_2
_geom_bond_distance
_geom_bond_publ_flag
C1 C2 . 1.523(5) ?
C1 C10 . 1.551(5) ?
C1 H1A . 0.9900 ?
C1 H1B . 0.9900 ?
C2 C3 . 1.523(5) ?
C2 H2A . 0.9900 ?
C2 H2B . 0.9900 ?
C3 O3 . 1.446(4) ?
C3 C4 . 1.524(5) ?
C3 H3 . 1.0000 ?
O3 H3A . 0.87(4) ?
C4 C5 . 1.531(5) ?
C4 H4A . 0.9900 ?
C4 H4B . 0.9900 ?
C5 C6 . 1.539(5) ?
C5 C10 . 1.550(5) ?
C5 H5 . 1.0000 ?
C6 C7 . 1.527(5) ?
C6 H6A . 0.9900 ?
C6 H6B . 0.9900 ?
C7 C8 . 1.532(5) ?
C7 H7A . 0.9900 ?
C7 H7B . 0.9900 ?
C8 C14 . 1.517(5) ?
C8 C9 . 1.548(5) ?
C8 H8 . 1.0000 ?
C9 C11 . 1.540(5) ?
C9 C10 . 1.554(5) ?
C9 H9 . 1.0000 ?
C10 C19 . 1.550(5) ?
C11 C12 . 1.537(5) ?
C11 H11A . 0.9900 ?
C11 H11B . 0.9900 ?
C12 C13 . 1.525(5) ?
C12 H12A . 0.9900 ?
C12 H12B . 0.9900 ?
C13 C14 . 1.538(5) ?
C13 C18 . 1.543(5) ?
C13 C17 . 1.552(5) ?
C14 C15 . 1.545(5) ?
C14 H14 . 1.0000 ?
C15 C16 . 1.521(5) ?
C15 H15A . 0.9900 ?
C15 H15B . 0.9900 ?
C16 O16 . 1.462(4) ?
C16 C17 . 1.556(4) ?
C16 H16 . 1.0000 ?
O16 C22 . 1.391(4) ?
C17 C20 . 1.501(5) ?
C17 H17 . 1.0000 ?
C18 H18A . 0.9800 ?
C18 H18B . 0.9800 ?
C18 H18C . 0.9800 ?
C19 H19A . 0.9800 ?
C19 H19B . 0.9800 ?
C19 H19C . 0.9800 ?
C20 C22 . 1.324(5) ?
C20 C21 . 1.498(5) ?
C21 H21A . 0.9800 ?
C21 H21B . 0.9800 ?
C21 H21C . 0.9800 ?
C22 C23 . 1.500(5) ?
C23 C27 . 1.535(5) ?
C23 C24 . 1.538(5) ?
C23 H23 . 1.0000 ?
C24 C25 . 1.522(5) ?
C24 H24A . 0.9900 ?
C24 H24B . 0.9900 ?
C25 C26 . 1.521(5) ?
C25 C28 . 1.525(5) ?
C25 H25 . 1.0000 ?
C26 O26 . 1.441(4) ?
C26 H26A . 0.9900 ?
C26 H26B . 0.9900 ?
O26 C27 . 1.449(4) ?
C27 C29 . 1.507(5) ?
C27 H27 . 1.0000 ?
C28 H28A . 0.9800 ?
C28 H28B . 0.9800 ?
C28 H28C . 0.9800 ?
C29 H29A . 0.9800 ?
C29 H29B . 0.9800 ?
C29 H29C . 0.9800 ?

loop_
_geom_hbond_atom_site_label_D
_geom_hbond_atom_site_label_H
_geom_hbond_atom_site_label_A
_geom_hbond_site_symmetry_A
_geom_hbond_distance_DH
_geom_hbond_distance_HA
_geom_hbond_distance_DA
_geom_hbond_angle_DHA
_geom_hbond_publ_flag
O3 H3A O26 1_656 0.87(4) 2.11(4) 2.943(4) 159(5) yes

loop_
_geom_torsion_atom_site_label_1
_geom_torsion_atom_site_label_2
_geom_torsion_atom_site_label_3
_geom_torsion_atom_site_label_4
_geom_torsion_site_symmetry_1
_geom_torsion_site_symmetry_2
_geom_torsion_site_symmetry_3
_geom_torsion_site_symmetry_4
_geom_torsion
_geom_torsion_publ_flag
C10 C1 C2 C3 . . . . 56.8(4) ?
C1 C2 C3 O3 . . . . 70.1(4) ?
C1 C2 C3 C4 . . . . -51.1(4) ?
O3 C3 C4 C5 . . . . -68.4(4) ?
C2 C3 C4 C5 . . . . 50.8(4) ?
C3 C4 C5 C6 . . . . -179.1(3) ?
C3 C4 C5 C10 . . . . -53.6(5) ?
C4 C5 C6 C7 . . . . 71.5(4) ?
C10 C5 C6 C7 . . . . -54.9(5) ?
C5 C6 C7 C8 . . . . 54.7(4) ?
C6 C7 C8 C14 . . . . -177.2(3) ?
C6 C7 C8 C9 . . . . -55.3(4) ?
C14 C8 C9 C11 . . . . -49.8(4) ?
C7 C8 C9 C11 . . . . -173.0(4) ?
C14 C8 C9 C10 . . . . -179.5(3) ?
C7 C8 C9 C10 . . . . 57.4(4) ?
C4 C5 C10 C19 . . . . 167.6(3) ?
C6 C5 C10 C19 . . . . -67.1(4) ?
C4 C5 C10 C1 . . . . 53.1(4) ?
C6 C5 C10 C1 . . . . 178.3(4) ?
C4 C5 C10 C9 . . . . -70.1(4) ?
C6 C5 C10 C9 . . . . 55.1(4) ?
C2 C1 C10 C19 . . . . -173.3(3) ?
C2 C1 C10 C5 . . . . -56.1(4) ?
C2 C1 C10 C9 . . . . 64.5(4) ?
C11 C9 C10 C19 . . . . -64.1(4) ?
C8 C9 C10 C19 . . . . 64.5(4) ?
C11 C9 C10 C5 . . . . 174.4(3) ?
C8 C9 C10 C5 . . . . -57.0(4) ?
C11 C9 C10 C1 . . . . 55.3(4) ?
C8 C9 C10 C1 . . . . -176.2(3) ?
C8 C9 C11 C12 . . . . 49.6(4) ?
C10 C9 C11 C12 . . . . 177.9(3) ?
C9 C11 C12 C13 . . . . -53.6(4) ?
C11 C12 C13 C14 . . . . 56.6(4) ?
C11 C12 C13 C18 . . . . -66.2(4) ?
C11 C12 C13 C17 . . . . 168.4(3) ?
C7 C8 C14 C13 . . . . 180.0(3) ?
C9 C8 C14 C13 . . . . 57.6(4) ?
C7 C8 C14 C15 . . . . -57.3(4) ?
C9 C8 C14 C15 . . . . -179.7(3) ?
C12 C13 C14 C8 . . . . -61.0(4) ?
C18 C13 C14 C8 . . . . 60.7(4) ?
C17 C13 C14 C8 . . . . 176.8(3) ?
C12 C13 C14 C15 . . . . 168.3(3) ?
C18 C13 C14 C15 . . . . -70.0(4) ?
C17 C13 C14 C15 . . . . 46.1(4) ?
C8 C14 C15 C16 . . . . -166.3(3) ?
C13 C14 C15 C16 . . . . -38.5(4) ?
C14 C15 C16 O16 . . . . 131.1(3) ?
C14 C15 C16 C17 . . . . 15.5(4) ?
C15 C16 O16 C22 . . . . -135.1(3) ?
C17 C16 O16 C22 . . . . -17.8(4) ?
C12 C13 C17 C20 . . . . 95.8(4) ?
C14 C13 C17 C20 . . . . -148.4(3) ?
C18 C13 C17 C20 . . . . -30.2(5) ?
C12 C13 C17 C16 . . . . -151.3(3) ?
C14 C13 C17 C16 . . . . -35.5(4) ?
C18 C13 C17 C16 . . . . 82.6(4) ?
O16 C16 C17 C20 . . . . 17.8(4) ?
C15 C16 C17 C20 . . . . 138.5(3) ?
O16 C16 C17 C13 . . . . -108.1(4) ?
C15 C16 C17 C13 . . . . 12.7(4) ?
C13 C17 C20 C22 . . . . 102.3(4) ?
C16 C17 C20 C22 . . . . -12.0(4) ?
C13 C17 C20 C21 . . . . -78.2(5) ?
C16 C17 C20 C21 . . . . 167.5(3) ?
C21 C20 C22 O16 . . . . -178.3(3) ?
C17 C20 C22 O16 . . . . 1.2(5) ?
C21 C20 C22 C23 . . . . 0.7(7) ?
C17 C20 C22 C23 . . . . -179.9(4) ?
C16 O16 C22 C20 . . . . 11.1(4) ?
C16 O16 C22 C23 . . . . -168.1(3) ?
C20 C22 C23 C27 . . . . 112.5(5) ?
O16 C22 C23 C27 . . . . -68.5(4) ?
C20 C22 C23 C24 . . . . -124.5(5) ?
O16 C22 C23 C24 . . . . 54.5(4) ?
C22 C23 C24 C25 . . . . -177.5(3) ?
C27 C23 C24 C25 . . . . -53.6(4) ?
C23 C24 C25 C26 . . . . 54.9(4) ?
C23 C24 C25 C28 . . . . 177.0(3) ?
C24 C25 C26 O26 . . . . -58.8(4) ?
C28 C25 C26 O26 . . . . 179.0(3) ?
C25 C26 O26 C27 . . . . 62.2(4) ?
C26 O26 C27 C29 . . . . 177.6(3) ?
C26 O26 C27 C23 . . . . -59.3(4) ?
C22 C23 C27 O26 . . . . 177.7(3) ?
C24 C23 C27 O26 . . . . 54.4(4) ?
C22 C23 C27 C29 . . . . -64.2(4) ?
C24 C23 C27 C29 . . . . 172.6(3) ?
